data_7033046
loop_
_publ_author_name
'Maurya, Mannar R.'
'Chaudhary, Nikita'
'Avecilla, Fernando'
'Ad\~ao, Pedro'
'Costa Pessoa, Jo\~ao'

_publ_section_title
;
 Oxidovanadium(IV) and dioxidovanadium(V) complexes of hydrazones of
 2-benzoylpyridine and their catalytic applications.
;
_journal_issue 3
_journal_name_full 'Dalton transactions (Cambridge, England : 2003)'
_journal_page_first 1211
_journal_page_last 1232
_journal_paper_doi 10.1039/c4dt02474e
_journal_volume 44
_journal_year 2015
_chemical_formula_moiety 'C17 H12 N3 O4 S V'
_chemical_formula_sum 'C17 H12 N3 O4 S V'
_chemical_formula_weight 405.30
_space_group_IT_number 14
_symmetry_cell_setting monoclinic
_symmetry_space_group_name_Hall '-P 2ybc'
_symmetry_space_group_name_H-M 'P 1 21/c 1'
_atom_sites_solution_hydrogens geom
_atom_sites_solution_primary direct
_atom_sites_solution_secondary difmap
_audit_creation_method SHELXL-97
_cell_angle_alpha 90.00
_cell_angle_beta 104.582(5)
_cell_angle_gamma 90.00
_cell_formula_units_Z 4
_cell_length_a 10.2017(8)
_cell_length_b 10.1819(10)
_cell_length_c 16.4706(15)
_cell_measurement_reflns_used 33750
_cell_measurement_temperature 100(2)
_cell_measurement_theta_max 38.612
_cell_measurement_theta_min 4.735
_cell_volume 1655.7(3)
_computing_cell_refinement 'SAINT V7.68A (Bruker: Madison, 2009 ) in Apex2 suite'
_computing_data_collection 'Apex2, Bruker Instrument Service v2010, 1-2'
_computing_data_reduction 'SAINT and XPREP Version 2008/2 (Sheldrick, Bruker AXS Inc.)'
_computing_molecular_graphics 'Bruker SHELXTL'
_computing_publication_material 'Bruker SHELXTL'
_computing_structure_refinement 'XL Version 2008/4 (George M. Sheldrick, Acta Cryst. (2008). A64, 112-122)'
_computing_structure_solution 'XS Version 2008/1 (George M. Sheldrick, Acta Cryst. (2008). A64, 112-122) '
_diffrn_ambient_temperature 100(2)
_diffrn_measured_fraction_theta_full 0.992
_diffrn_measured_fraction_theta_max 0.992
_diffrn_measurement_device_type 'CCD area detector'
_diffrn_measurement_method 'phi and omega scans'
_diffrn_radiation_monochromator graphite
_diffrn_radiation_source 'fine-focus sealed tube'
_diffrn_radiation_type MoK\a
_diffrn_radiation_wavelength 0.71073
_diffrn_reflns_av_R_equivalents 0.0774
_diffrn_reflns_av_sigmaI/netI 0.0454
_diffrn_reflns_limit_h_max 12
_diffrn_reflns_limit_h_min -12
_diffrn_reflns_limit_k_max 12
_diffrn_reflns_limit_k_min -12
_diffrn_reflns_limit_l_max 20
_diffrn_reflns_limit_l_min -20
_diffrn_reflns_number 30202
_diffrn_reflns_theta_full 26.45
_diffrn_reflns_theta_max 26.45
_diffrn_reflns_theta_min 2.06
_exptl_absorpt_coefficient_mu 0.755
_exptl_absorpt_correction_T_max 0.9284
_exptl_absorpt_correction_T_min 0.8761
_exptl_absorpt_correction_type multi-scan
_exptl_absorpt_process_details 'North et al., 1968'
_exptl_crystal_colour orange
_exptl_crystal_density_diffrn 1.626
_exptl_crystal_density_method 'not measured'
_exptl_crystal_description block
_exptl_crystal_F_000 824
_exptl_crystal_size_max 0.18
_exptl_crystal_size_mid 0.16
_exptl_crystal_size_min 0.10
_refine_diff_density_max 0.820
_refine_diff_density_min -0.853
_refine_diff_density_rms 0.087
_refine_ls_extinction_coef 0.0022(10)
_refine_ls_extinction_expression Fc^*^=kFc[1+0.001xFc^2^\l^3^/sin(2\q)]^-1/4^
_refine_ls_extinction_method SHELXL
_refine_ls_goodness_of_fit_ref 1.073
_refine_ls_hydrogen_treatment noref
_refine_ls_matrix_type full
_refine_ls_number_parameters 301
_refine_ls_number_reflns 3389
_refine_ls_number_restraints 225
_refine_ls_restrained_S_all 1.240
_refine_ls_R_factor_all 0.0899
_refine_ls_R_factor_gt 0.0601
_refine_ls_shift/su_max 0.000
_refine_ls_shift/su_mean 0.000
_refine_ls_structure_factor_coef Fsqd
_refine_ls_weighting_details 'calc w=1/[\s^2^(Fo^2^)+(0.0792P)^2^+2.2659P] where P=(Fo^2^+2Fc^2^)/3'
_refine_ls_weighting_scheme calc
_refine_ls_wR_factor_gt 0.1500
_refine_ls_wR_factor_ref 0.1682
_reflns_number_gt 2369
_reflns_number_total 3389
_reflns_threshold_expression >2sigma(I)
_cod_data_source_file c4dt02474e2.cif
_cod_data_source_block m200
_cod_depositor_comments
;
The following automatic conversions were performed:

'_symmetry_cell_setting' value 'Monoclinic' changed to 'monoclinic'
according to
/usr/data/users/saulius/crontab/automatic-downloads/rss-feeds/RSC/lib/dictionaries/cif_core.dic
dictionary named 'cif_core.dic' version 2.4.2 from 2011-04-26.

Automatic conversion script
Id: cif_fix_values 2827 2014-09-09 07:05:25Z andrius 

 Adding full bibliography for 7033046--7033049.cif.
;
_cod_original_sg_symbol_Hall -P2ybc
_cod_original_sg_symbol_H-M P2(1)/c
_cod_database_code 7033046

loop_
_symmetry_equiv_pos_as_xyz
'x, y, z'
'-x, y+1/2, -z+1/2'
'-x, -y, -z'
'x, -y-1/2, z-1/2'

loop_
_atom_site_label
_atom_site_type_symbol
_atom_site_fract_x
_atom_site_fract_y
_atom_site_fract_z
_atom_site_U_iso_or_equiv
_atom_site_adp_type
_atom_site_occupancy
_atom_site_symmetry_multiplicity
_atom_site_calc_flag
_atom_site_refinement_flags
_atom_site_disorder_assembly
_atom_site_disorder_group
V1 V 0.34467(8) 0.01734(8) 0.43297(5) 0.0342(3) Uani 1 1 d . . .
O1 O 0.3788(3) 0.1766(3) 0.37187(19) 0.0342(7) Uani 1 1 d . . .
N1 N 0.2720(4) -0.0617(5) 0.5325(2) 0.0463(11) Uani 1 1 d . . .
C1 C 0.1959(6) 0.0183(7) 0.5684(3) 0.0566(16) Uani 1 1 d . . .
S1A S 0.4475(6) 0.3984(4) 0.2766(3) 0.0365(10) Uani 0.519(6) 1 d PDU A 1
S1B S 0.3641(10) 0.5576(5) 0.4060(4) 0.0643(16) Uani 0.481(6) 1 d PDU A 2
O2 O 0.4731(3) -0.1177(3) 0.46253(19) 0.0403(8) Uani 1 1 d . . .
N2 N 0.2556(4) 0.1731(4) 0.4820(3) 0.0427(10) Uani 1 1 d . . .
C2 C 0.1949(5) 0.1552(6) 0.5421(3) 0.0518(15) Uani 1 1 d . C .
O3 O 0.2136(3) -0.0397(3) 0.3691(2) 0.0409(8) Uani 1 1 d . . .
N3 N 0.2692(4) 0.2983(4) 0.4540(3) 0.0432(10) Uani 1 1 d . . .
C3 C 0.3394(4) 0.2878(4) 0.3967(3) 0.0357(10) Uani 1 1 d . A .
O4 O 0.4823(3) -0.0485(3) 0.38878(19) 0.0373(8) Uani 1 1 d . . .
C4 C 0.3783(5) 0.4072(4) 0.3610(3) 0.0376(10) Uani 1 1 d DU . .
C5A C 0.367(3) 0.5328(19) 0.3833(13) 0.058(4) Uani 0.519(6) 1 d PDU A 1
H5A H 0.3281 0.5565 0.4265 0.069 Uiso 0.519(6) 1 calc PR A 1
C5B C 0.439(3) 0.421(2) 0.2963(14) 0.049(5) Uani 0.481(6) 1 d PDU A 2
H5B H 0.4627 0.3508 0.2673 0.059 Uiso 0.481(6) 1 calc PR A 2
C6 C 0.4618(7) 0.5584(5) 0.2771(3) 0.0604(16) Uani 1 1 d U . .
H6 H 0.4981 0.6001 0.2374 0.073 Uiso 1 1 calc R A 1
C7 C 0.4210(9) 0.6290(6) 0.3347(3) 0.085(2) Uani 1 1 d U A .
H7 H 0.4260 0.7196 0.3421 0.102 Uiso 1 1 calc R B 1
C8 C 0.1412(4) 0.2566(5) 0.5865(3) 0.0658(19) Uani 1 1 d DU . .
C9A C 0.1481(7) 0.2873(8) 0.6613(5) 0.035(2) Uani 0.487(6) 1 d PDU C 1
H9A H 0.1984 0.2301 0.7013 0.042 Uiso 0.487(6) 1 calc PR C 1
C9B C 0.2253(9) 0.3472(7) 0.6304(4) 0.044(2) Uani 0.513(6) 1 d PDU C 2
H9B H 0.3137 0.3541 0.6252 0.053 Uiso 0.513(6) 1 calc PR C 2
C10A C 0.0929(10) 0.3923(12) 0.6931(12) 0.056(5) Uani 0.487(6) 1 d PDU C 1
H10A H 0.1091 0.3992 0.7511 0.067 Uiso 0.487(6) 1 calc PR C 1
C10B C 0.1797(12) 0.4284(9) 0.6825(5) 0.044(2) Uani 0.513(6) 1 d PDU C 2
H10B H 0.2373 0.4916 0.7132 0.052 Uiso 0.513(6) 1 calc PR C 2
C11A C 0.0167(8) 0.4864(10) 0.6459(7) 0.044(3) Uani 0.487(6) 1 d PDU C 1
H11A H -0.0181 0.5554 0.6710 0.053 Uiso 0.487(6) 1 calc PR C 1
C11B C 0.0501(14) 0.4185(13) 0.6902(9) 0.054(4) Uani 0.513(6) 1 d PDU C 2
H11B H 0.0196 0.4746 0.7261 0.065 Uiso 0.513(6) 1 calc PR C 2
C12A C -0.0086(8) 0.4784(8) 0.5596(6) 0.039(2) Uani 0.487(6) 1 d PDU C 1
H12A H -0.0607 0.5412 0.5249 0.047 Uiso 0.487(6) 1 calc PR C 1
C12B C -0.0357(10) 0.3248(9) 0.6447(5) 0.049(3) Uani 0.513(6) 1 d PDU C 2
H12B H -0.1240 0.3185 0.6502 0.059 Uiso 0.513(6) 1 calc PR C 2
C13A C 0.0482(7) 0.3701(7) 0.5263(6) 0.034(2) Uani 0.487(6) 1 d PDU C 1
H13A H 0.0326 0.3626 0.4684 0.040 Uiso 0.487(6) 1 calc PR C 1
C13B C 0.0067(8) 0.2419(9) 0.5920(5) 0.047(3) Uani 0.513(6) 1 d PDU C 2
H13B H -0.0503 0.1784 0.5612 0.056 Uiso 0.513(6) 1 calc PR C 2
C14 C 0.1279(8) -0.0311(8) 0.6243(4) 0.086(3) Uani 1 1 d . . .
H14 H 0.0747 0.0240 0.6478 0.103 Uiso 1 1 calc R . .
C15 C 0.1390(8) -0.1608(9) 0.6450(4) 0.095(3) Uani 1 1 d . . .
H15 H 0.0922 -0.1947 0.6820 0.114 Uiso 1 1 calc R . .
C16 C 0.2193(7) -0.2420(7) 0.6113(3) 0.070(2) Uani 1 1 d . . .
H16 H 0.2294 -0.3303 0.6259 0.084 Uiso 1 1 calc R . .
C17 C 0.2848(6) -0.1879(6) 0.5548(3) 0.0536(15) Uani 1 1 d . . .
H17 H 0.3396 -0.2417 0.5316 0.064 Uiso 1 1 calc R . .

loop_
_atom_site_aniso_label
_atom_site_aniso_U_11
_atom_site_aniso_U_22
_atom_site_aniso_U_33
_atom_site_aniso_U_23
_atom_site_aniso_U_13
_atom_site_aniso_U_12
V1 0.0376(5) 0.0322(5) 0.0361(5) -0.0032(3) 0.0156(3) -0.0091(3)
O1 0.0385(17) 0.0247(16) 0.0445(18) -0.0024(13) 0.0199(14) -0.0021(13)
N1 0.043(2) 0.060(3) 0.037(2) -0.005(2) 0.0113(19) -0.023(2)
C1 0.049(3) 0.083(4) 0.043(3) -0.021(3) 0.022(3) -0.036(3)
S1A 0.0427(17) 0.0237(18) 0.043(2) -0.0025(14) 0.0112(16) -0.0010(12)
S1B 0.125(4) 0.026(2) 0.039(3) -0.0019(17) 0.015(3) 0.012(2)
O2 0.0493(19) 0.0376(18) 0.0368(17) 0.0029(14) 0.0164(15) -0.0044(15)
N2 0.037(2) 0.047(3) 0.048(2) -0.011(2) 0.0184(19) -0.0127(19)
C2 0.032(3) 0.075(4) 0.053(3) -0.025(3) 0.020(2) -0.021(3)
O3 0.0413(19) 0.0426(19) 0.0391(18) 0.0012(14) 0.0110(15) -0.0131(15)
N3 0.034(2) 0.042(2) 0.055(3) -0.010(2) 0.0146(19) -0.0003(18)
C3 0.030(2) 0.032(2) 0.043(3) -0.005(2) 0.005(2) 0.0020(19)
O4 0.0449(19) 0.0331(18) 0.0373(17) 0.0015(13) 0.0166(15) -0.0044(14)
C4 0.040(3) 0.027(2) 0.041(3) -0.0028(19) 0.001(2) 0.0028(19)
C5A 0.098(10) 0.044(8) 0.032(10) -0.005(6) 0.018(8) 0.019(8)
C5B 0.076(12) 0.027(7) 0.040(10) -0.013(6) 0.003(6) -0.008(7)
C6 0.114(5) 0.029(3) 0.036(3) -0.002(2) 0.016(3) -0.007(3)
C7 0.189(8) 0.026(3) 0.040(3) 0.000(2) 0.029(4) 0.001(4)
C8 0.036(3) 0.098(5) 0.072(4) -0.046(4) 0.029(3) -0.027(3)
C9A 0.031(5) 0.043(5) 0.030(5) 0.001(4) 0.005(4) 0.001(4)
C9B 0.040(5) 0.047(6) 0.045(5) -0.007(4) 0.011(4) -0.004(4)
C10A 0.057(9) 0.071(10) 0.052(8) -0.024(7) 0.037(7) -0.022(8)
C10B 0.062(7) 0.040(5) 0.029(5) -0.004(4) 0.011(5) -0.006(5)
C11A 0.032(5) 0.037(6) 0.072(8) -0.010(5) 0.028(5) -0.009(4)
C11B 0.080(10) 0.045(8) 0.057(9) -0.020(7) 0.052(8) -0.015(8)
C12A 0.034(5) 0.030(5) 0.057(6) 0.000(4) 0.019(5) -0.002(4)
C12B 0.041(6) 0.063(7) 0.050(6) 0.012(5) 0.023(5) 0.006(5)
C13A 0.027(5) 0.039(5) 0.038(5) 0.001(4) 0.014(4) 0.004(4)
C13B 0.030(5) 0.057(6) 0.056(6) -0.007(5) 0.018(4) -0.011(4)
C14 0.097(5) 0.113(6) 0.067(4) -0.046(4) 0.058(4) -0.077(5)
C15 0.120(6) 0.128(7) 0.054(4) -0.035(4) 0.054(4) -0.092(6)
C16 0.082(5) 0.084(5) 0.043(3) 0.001(3) 0.014(3) -0.056(4)
C17 0.057(3) 0.064(4) 0.038(3) -0.001(3) 0.011(2) -0.035(3)

loop_
_atom_type_symbol
_atom_type_description
_atom_type_scat_dispersion_real
_atom_type_scat_dispersion_imag
_atom_type_scat_source
C C 0.0033 0.0016 'International Tables Vol C Tables 4.2.6.8 and 6.1.1.4'
H H 0.0000 0.0000 'International Tables Vol C Tables 4.2.6.8 and 6.1.1.4'
N N 0.0061 0.0033 'International Tables Vol C Tables 4.2.6.8 and 6.1.1.4'
O O 0.0106 0.0060 'International Tables Vol C Tables 4.2.6.8 and 6.1.1.4'
S S 0.1246 0.1234 'International Tables Vol C Tables 4.2.6.8 and 6.1.1.4'
V V 0.3005 0.5294 'International Tables Vol C Tables 4.2.6.8 and 6.1.1.4'

loop_
_geom_angle_atom_site_label_1
_geom_angle_atom_site_label_2
_geom_angle_atom_site_label_3
_geom_angle
_geom_angle_site_symmetry_3
O3 V1 O4 101.63(16) .
O3 V1 O2 108.66(17) .
O4 V1 O2 44.90(13) .
O3 V1 O1 100.91(15) .
O4 V1 O1 81.37(13) .
O2 V1 O1 121.99(13) .
O3 V1 N2 99.09(17) .
O4 V1 N2 150.35(15) .
O2 V1 N2 143.05(16) .
O1 V1 N2 74.03(15) .
O3 V1 N1 88.45(16) .
O4 V1 N1 127.62(17) .
O2 V1 N1 83.01(16) .
O1 V1 N1 147.37(16) .
N2 V1 N1 73.65(17) .
O3 V1 O2 173.49(15) 3_656
O4 V1 O2 84.84(13) 3_656
O2 V1 O2 76.34(14) 3_656
O1 V1 O2 79.28(12) 3_656
N2 V1 O2 74.65(13) 3_656
N1 V1 O2 88.05(13) 3_656
C3 O1 V1 116.4(3) .
C17 N1 C1 119.0(5) .
C17 N1 V1 123.3(4) .
C1 N1 V1 117.3(4) .
N1 C1 C14 120.7(7) .
N1 C1 C2 113.9(4) .
C14 C1 C2 125.4(6) .
C6 S1A C4 89.9(3) .
C7 S1B C4 90.1(4) .
O4 O2 V1 66.97(18) .
O4 O2 V1 101.1(2) 3_656
V1 O2 V1 103.66(14) 3_656
C2 N2 N3 119.4(4) .
C2 N2 V1 121.5(4) .
N3 N2 V1 118.9(3) .
N2 C2 C8 126.4(6) .
N2 C2 C1 112.9(5) .
C8 C2 C1 120.4(5) .
C3 N3 N2 106.4(4) .
O1 C3 N3 124.0(4) .
O1 C3 C4 117.7(4) .
N3 C3 C4 118.3(4) .
O2 O4 V1 68.13(18) .
C5A C4 C5B 101.4(14) .
C5A C4 C3 129.6(10) .
C5B C4 C3 128.9(10) .
C5A C4 S1A 110.6(10) .
C5B C4 S1A 9.4(10) .
C3 C4 S1A 119.7(4) .
C5A C4 S1B 9.7(10) .
C5B C4 S1B 110.2(10) .
C3 C4 S1B 120.7(4) .
S1A C4 S1B 119.5(4) .
C4 C5A C7 114.8(13) .
C4 C5A H5A 122.6 .
C7 C5A H5A 122.6 .
C4 C5B C6 113.6(13) .
C4 C5B H5B 123.2 .
C6 C5B H5B 123.2 .
C7 C6 C5B 105.2(8) .
C7 C6 S1A 119.7(5) .
C5B C6 S1A 14.6(7) .
C7 C6 H6 120.2 .
C5B C6 H6 134.6 .
S1A C6 H6 120.2 .
C6 C7 C5A 104.9(8) .
C6 C7 S1B 120.6(5) .
C5A C7 S1B 16.2(6) .
C6 C7 H7 127.6 .
C5A C7 H7 127.6 .
S1B C7 H7 111.7 .
C9A C8 C9B 55.1(4) .
C9A C8 C13B 77.2(5) .
C9B C8 C13B 122.7(7) .
C9A C8 C2 137.5(7) .
C9B C8 C2 119.4(5) .
C13B C8 C2 117.1(5) .
C9A C8 C13A 107.2(6) .
C9B C8 C13A 92.0(4) .
C13B C8 C13A 72.1(3) .
C2 C8 C13A 115.3(5) .
C8 C9A C10A 129.9(11) .
C8 C9A H9A 115.1 .
C10A C9A H9A 115.1 .
C8 C9B C10B 119.1(8) .
C8 C9B H9B 120.4 .
C10B C9B H9B 120.4 .
C11A C10A C9A 124.4(15) .
C11A C10A H10A 117.8 .
C9A C10A H10A 117.8 .
C9B C10B C11B 120.6(12) .
C9B C10B H10B 119.7 .
C11B C10B H10B 119.7 .
C10A C11A C12A 118.9(11) .
C10A C11A H11A 120.6 .
C12A C11A H11A 120.6 .
C10B C11B C12B 119.8(15) .
C10B C11B H11B 120.1 .
C12B C11B H11B 120.1 .
C11A C12A C13A 117.0(9) .
C11A C12A H12A 121.5 .
C13A C12A H12A 121.5 .
C13B C12B C11B 121.1(11) .
C13B C12B H12B 119.5 .
C11B C12B H12B 119.5 .
C12A C13A C8 122.6(7) .
C12A C13A H13A 118.7 .
C8 C13A H13A 118.7 .
C12B C13B C8 116.7(8) .
C12B C13B H13B 121.7 .
C8 C13B H13B 121.7 .
C15 C14 C1 119.8(7) .
C15 C14 H14 120.1 .
C1 C14 H14 120.1 .
C14 C15 C16 120.2(6) .
C14 C15 H15 119.9 .
C16 C15 H15 119.9 .
C15 C16 C17 117.9(7) .
C15 C16 H16 121.0 .
C17 C16 H16 121.0 .
N1 C17 C16 122.4(6) .
N1 C17 H17 118.8 .
C16 C17 H17 118.8 .

loop_
_geom_bond_atom_site_label_1
_geom_bond_atom_site_label_2
_geom_bond_distance
_geom_bond_site_symmetry_2
V1 O3 1.588(3) .
V1 O4 1.862(3) .
V1 O2 1.877(3) .
V1 O1 1.985(3) .
V1 N2 2.089(4) .
V1 N1 2.120(4) .
V1 O2 2.419(3) 3_656
O1 C3 1.301(5) .
N1 C17 1.334(7) .
N1 C1 1.360(7) .
C1 C14 1.379(7) .
C1 C2 1.459(9) .
S1A C6 1.635(7) .
S1A C4 1.713(6) .
S1B C7 1.610(9) .
S1B C4 1.723(6) .
O2 O4 1.428(4) .
O2 V1 2.419(3) 3_656
N2 C2 1.305(6) .
N2 N3 1.374(6) .
C2 C8 1.450(7) .
N3 C3 1.326(6) .
C3 C4 1.448(7) .
C4 C5A 1.343(17) .
C4 C5B 1.366(18) .
C5A C7 1.46(2) .
C5A H5A 0.9300 .
C5B C6 1.46(2) .
C5B H5B 0.9300 .
C6 C7 1.337(8) .
C6 H6 0.9300 .
C7 H7 0.9300 .
C8 C9A 1.256(9) .
C8 C9B 1.341(9) .
C8 C13B 1.405(8) .
C8 C13A 1.657(9) .
C9A C10A 1.373(14) .
C9A H9A 0.9300 .
C9B C10B 1.356(11) .
C9B H9B 0.9300 .
C10A C11A 1.350(14) .
C10A H10A 0.9300 .
C10B C11B 1.363(13) .
C10B H10B 0.9300 .
C11A C12A 1.381(12) .
C11A H11A 0.9300 .
C11B C12B 1.381(14) .
C11B H11B 0.9300 .
C12A C13A 1.419(10) .
C12A H12A 0.9300 .
C12B C13B 1.357(11) .
C12B H12B 0.9300 .
C13A H13A 0.9300 .
C13B H13B 0.9300 .
C14 C15 1.362(12) .
C14 H14 0.9300 .
C15 C16 1.374(11) .
C15 H15 0.9300 .
C16 C17 1.389(7) .
C16 H16 0.9300 .
C17 H17 0.9300 .

loop_
_geom_torsion_atom_site_label_1
_geom_torsion_atom_site_label_2
_geom_torsion_atom_site_label_3
_geom_torsion_atom_site_label_4
_geom_torsion
_geom_torsion_site_symmetry_1
_geom_torsion_site_symmetry_4
O3 V1 O1 C3 100.9(3) . .
O4 V1 O1 C3 -158.8(3) . .
O2 V1 O1 C3 -138.8(3) . .
N2 V1 O1 C3 4.5(3) . .
N1 V1 O1 C3 -3.6(5) . .
O2 V1 O1 C3 -72.5(3) 3_656 .
O3 V1 N1 C17 79.8(4) . .
O4 V1 N1 C17 -23.7(5) . .
O2 V1 N1 C17 -29.2(4) . .
O1 V1 N1 C17 -172.2(3) . .
N2 V1 N1 C17 179.7(4) . .
O2 V1 N1 C17 -105.7(4) 3_656 .
O3 V1 N1 C1 -92.7(4) . .
O4 V1 N1 C1 163.8(3) . .
O2 V1 N1 C1 158.3(4) . .
O1 V1 N1 C1 15.3(5) . .
N2 V1 N1 C1 7.2(3) . .
O2 V1 N1 C1 81.8(4) 3_656 .
C17 N1 C1 C14 -2.8(8) . .
V1 N1 C1 C14 170.0(4) . .
C17 N1 C1 C2 177.2(4) . .
V1 N1 C1 C2 -10.0(6) . .
O3 V1 O2 O4 87.9(2) . .
O1 V1 O2 O4 -28.7(2) . .
N2 V1 O2 O4 -135.6(2) . .
N1 V1 O2 O4 173.8(2) . .
O2 V1 O2 O4 -96.5(2) 3_656 .
O3 V1 O2 V1 -175.67(14) . 3_656
O4 V1 O2 V1 96.5(2) . 3_656
O1 V1 O2 V1 67.82(17) . 3_656
N2 V1 O2 V1 -39.1(3) . 3_656
N1 V1 O2 V1 -89.68(15) . 3_656
O2 V1 O2 V1 0.0 3_656 3_656
O3 V1 N2 C2 82.3(4) . .
O4 V1 N2 C2 -143.8(4) . .
O2 V1 N2 C2 -56.5(5) . .
O1 V1 N2 C2 -178.9(4) . .
N1 V1 N2 C2 -3.4(4) . .
O2 V1 N2 C2 -95.9(4) 3_656 .
O3 V1 N2 N3 -102.0(3) . .
O4 V1 N2 N3 31.9(5) . .
O2 V1 N2 N3 119.2(4) . .
O1 V1 N2 N3 -3.2(3) . .
N1 V1 N2 N3 172.3(4) . .
O2 V1 N2 N3 79.8(3) 3_656 .
N3 N2 C2 C8 -2.0(8) . .
V1 N2 C2 C8 173.6(4) . .
N3 N2 C2 C1 -176.4(4) . .
V1 N2 C2 C1 -0.7(6) . .
N1 C1 C2 N2 6.9(7) . .
C14 C1 C2 N2 -173.1(5) . .
N1 C1 C2 C8 -167.8(4) . .
C14 C1 C2 C8 12.2(8) . .
C2 N2 N3 C3 177.1(4) . .
V1 N2 N3 C3 1.3(5) . .
V1 O1 C3 N3 -5.9(6) . .
V1 O1 C3 C4 172.1(3) . .
N2 N3 C3 O1 2.9(6) . .
N2 N3 C3 C4 -175.1(4) . .
V1 O2 O4 V1 -100.24(14) 3_656 .
O3 V1 O4 O2 -104.8(2) . .
O1 V1 O4 O2 155.7(2) . .
N2 V1 O4 O2 121.7(3) . .
N1 V1 O4 O2 -7.7(3) . .
O2 V1 O4 O2 75.8(2) 3_656 .
O1 C3 C4 C5A -170.1(17) . .
N3 C3 C4 C5A 8.1(18) . .
O1 C3 C4 C5B 8.6(18) . .
N3 C3 C4 C5B -173.2(17) . .
O1 C3 C4 S1A 11.1(6) . .
N3 C3 C4 S1A -170.7(4) . .
O1 C3 C4 S1B -165.4(5) . .
N3 C3 C4 S1B 12.7(7) . .
C6 S1A C4 C5A 1.5(14) . .
C6 S1A C4 C5B -11(9) . .
C6 S1A C4 C3 -179.4(4) . .
C6 S1A C4 S1B -2.8(6) . .
C7 S1B C4 C5A -21(9) . .
C7 S1B C4 C5B 5.3(16) . .
C7 S1B C4 C3 -179.6(5) . .
C7 S1B C4 S1A 3.9(7) . .
C5B C4 C5A C7 -1(3) . .
C3 C4 C5A C7 178.2(10) . .
S1A C4 C5A C7 -3(2) . .
S1B C4 C5A C7 154(11) . .
C5A C4 C5B C6 -2(2) . .
C3 C4 C5B C6 179.5(10) . .
S1A C4 C5B C6 166(11) . .
S1B C4 C5B C6 -6(2) . .
C4 C5B C6 C7 3(2) . .
C4 C5B C6 S1A -171(7) . .
C4 S1A C6 C7 0.2(7) . .
C4 S1A C6 C5B 7(5) . .
C5B C6 C7 C5A -3.4(19) . .
S1A C6 C7 C5A -1.7(15) . .
C5B C6 C7 S1B 1.0(15) . .
S1A C6 C7 S1B 2.7(11) . .
C4 C5A C7 C6 3(2) . .
C4 C5A C7 S1B -164(7) . .
C4 S1B C7 C6 -3.7(9) . .
C4 S1B C7 C5A 12(5) . .
N2 C2 C8 C9A -130.1(6) . .
C1 C2 C8 C9A 43.8(7) . .
N2 C2 C8 C9B -61.0(7) . .
C1 C2 C8 C9B 112.9(5) . .
N2 C2 C8 C13B 129.0(5) . .
C1 C2 C8 C13B -57.1(6) . .
N2 C2 C8 C13A 47.1(6) . .
C1 C2 C8 C13A -139.0(5) . .
C9B C8 C9A C10A 80.2(5) . .
C13B C8 C9A C10A -66.3(4) . .
C2 C8 C9A C10A 177.4(5) . .
C13A C8 C9A C10A 0.03(3) . .
C9A C8 C9B C10B -39.8(6) . .
C13B C8 C9B C10B -0.04(4) . .
C2 C8 C9B C10B -169.4(6) . .
C13A C8 C9B C10B 69.9(4) . .
C8 C9A C10A C11A 0.02(5) . .
C8 C9B C10B C11B -0.01(4) . .
C9A C10A C11A C12A -0.03(10) . .
C9B C10B C11B C12B 0.02(8) . .
C10A C11A C12A C13A -0.01(12) . .
C10B C11B C12B C13B 0.03(11) . .
C11A C12A C13A C8 0.06(12) . .
C9A C8 C13A C12A -0.07(9) . .
C9B C8 C13A C12A -54.1(5) . .
C13B C8 C13A C12A 69.8(5) . .
C2 C8 C13A C12A -178.1(4) . .
C11B C12B C13B C8 -0.08(11) . .
C9A C8 C13B C12B 32.6(5) . .
C9B C8 C13B C12B 0.08(8) . .
C2 C8 C13B C12B 169.7(5) . .
C13A C8 C13B C12B -80.5(4) . .
N1 C1 C14 C15 1.2(10) . .
C2 C1 C14 C15 -178.8(6) . .
C1 C14 C15 C16 1.0(11) . .
C14 C15 C16 C17 -1.5(10) . .
C1 N1 C17 C16 2.3(7) . .
V1 N1 C17 C16 -170.1(4) . .
C15 C16 C17 N1 -0.1(8) . .
